data_7248092
loop_
_publ_author_name
'Wen, Xinyi'
'Shao, Yixin'
'Chen, Ye-Tao'
'He, Jiaxing'
'Chen, Shun-Li'
'Dang, Li'
'Li, Ming-De'

_publ_section_title
;
 Dual-rotor strategy for organic cocrystals with enhanced near-infrared
 photothermal conversion
;
_journal_issue 7
_journal_name_full 'RSC Advances'
_journal_page_first 4503
_journal_page_last 4508
_journal_paper_doi 10.1039/D4RA00002A
_journal_volume 14
_journal_year 2024
_chemical_formula_moiety '2(C6 F2 N2), 2(C8 H7)'
_chemical_formula_sum 'C28 H14 F4 N4'
_chemical_formula_weight 482.43
_chemical_name_systematic DFQ
_space_group_crystal_system triclinic
_space_group_IT_number 2
_space_group_name_Hall '-P 1'
_space_group_name_H-M_alt 'P -1'
_atom_sites_solution_hydrogens geom
_atom_sites_solution_primary dual
_audit_creation_date 2023-03-04
_audit_creation_method
;
Olex2 1.3-beta
(compiled 2020.11.12 svn.r5f609507 for OlexSys, GUI svn.r6408)
;
_audit_update_record
;
2023-03-04 deposited with the CCDC.	2024-01-29 downloaded from the CCDC.
;
_cell_angle_alpha 82.874(2)
_cell_angle_beta 80.374(2)
_cell_angle_gamma 83.233(2)
_cell_formula_units_Z 2
_cell_length_a 7.7988(2)
_cell_length_b 8.4619(2)
_cell_length_c 16.7251(4)
_cell_measurement_reflns_used 7719
_cell_measurement_temperature 99.98(10)
_cell_measurement_theta_max 70.7740
_cell_measurement_theta_min 2.6690
_cell_volume 1074.46(5)
_computing_cell_refinement 'CrysAlisPro 1.171.39.28b (Rigaku OD, 2015)'
_computing_data_collection 'CrysAlisPro 1.171.39.28b (Rigaku OD, 2015)'
_computing_data_reduction 'CrysAlisPro 1.171.39.28b (Rigaku OD, 2015)'
_computing_molecular_graphics 'Olex2 1.3-beta (Dolomanov et al., 2009)'
_computing_publication_material 'Olex2 1.3-beta (Dolomanov et al., 2009)'
_computing_structure_refinement 'SHELXL 2018/3 (Sheldrick, 2015)'
_computing_structure_solution 'SHELXT 2018/2 (Sheldrick, 2018)'
_diffrn_ambient_environment N~2~
_diffrn_ambient_temperature 99.98(10)
_diffrn_detector 'CCD plate'
_diffrn_measured_fraction_theta_full 0.988
_diffrn_measured_fraction_theta_max 0.960
_diffrn_measurement_details
;
List of Runs (angles in degrees, time in seconds):

  # Type    Start    End  Width  t~exp~   \w     \q     \k     \f   Frames
#--------------------------------------------------------------------------
  1  \w     56.00  89.00   0.50    0.50    --    0.00  57.00-180.00   66
  2  \w    -25.00   6.00   0.50    0.50    --    0.00  82.00   0.00   62
  3  \w    -19.00   8.00   0.50    0.50    --    0.00  37.00  90.00   54
  4  \w    -18.00  18.00   0.50    0.50    --    0.00  57.00-180.00   72
  5  \w     35.00  84.00   0.50    0.50    --    0.00  82.00   0.00   98
  6  \w     59.00  89.00   0.50    0.50    --    0.00  37.00  90.00   60
  7  \w    131.00 173.00   0.50    1.42    --   89.30  45.00 150.00   84
  8  \w     85.00 125.00   0.50    1.42    --   89.30  45.00 150.00   80
  9  \w      0.00  71.00   0.50    1.42    --   89.30 -15.00-180.00  142
 10  \w      1.00 118.00   0.50    1.42    --   89.30 -82.00 150.00  234
 11  \w      0.00  42.00   0.50    1.42    --   89.30 -61.00 -90.00   84
 12  \w     47.00 114.00   0.50    1.42    --   89.30 -61.00 -90.00  134
 13  \w     77.00 103.00   0.50    1.42    --   89.30 -82.00  90.00   52
 14  \w      1.00 102.00   0.50    1.42    --   89.30 -61.00 150.00  202
 15  \w     31.00  66.00   0.50    1.42    --   89.30 -82.00  90.00   70
 16  \w     25.00 113.00   0.50    1.42    --   89.30 -15.00 -30.00  176
 17  \w     21.00 118.00   0.50    1.42    --   89.30 -82.00 -90.00  194
 18  \w     48.00  74.00   0.50    1.42    --   89.30 -77.00  30.00   52
 19  \w     91.00 116.00   0.50    1.42    --   89.30 -77.00  30.00   50
 20  \w      2.00  28.00   0.50    1.42    --   89.30 -82.00   0.00   52
 21  \w     37.00 120.00   0.50    1.42    --   89.30 -82.00   0.00  166
 22  \w    121.00 146.00   0.50    1.42    --   89.30  30.00-180.00   50
 23  \w     78.00 103.00   0.50    1.42    --   89.30 -82.00  30.00   50
 24  \w     77.00 117.00   0.50    1.42    --   89.30 -15.00-180.00   80
;
_diffrn_measurement_device 'four-circle diffractometer'
_diffrn_measurement_device_type 'XtaLAB AFC12 (RINC): Kappa single'
_diffrn_measurement_method '\w scans'
_diffrn_orient_matrix_type 'CrysAlisPro convention (1999,Acta A55,543-557)'
_diffrn_orient_matrix_UB_11 0.0035814000
_diffrn_orient_matrix_UB_12 -0.1693638000
_diffrn_orient_matrix_UB_13 0.0461283000
_diffrn_orient_matrix_UB_21 0.0591598000
_diffrn_orient_matrix_UB_22 -0.0726244000
_diffrn_orient_matrix_UB_23 -0.0813701000
_diffrn_orient_matrix_UB_31 0.1924321000
_diffrn_orient_matrix_UB_32 0.0063320000
_diffrn_orient_matrix_UB_33 0.0089317000
_diffrn_radiation_monochromator graphite
_diffrn_radiation_probe x-ray
_diffrn_radiation_type 'Cu K\a'
_diffrn_radiation_wavelength 1.54184
_diffrn_reflns_av_R_equivalents 0.0204
_diffrn_reflns_av_unetI/netI 0.0216
_diffrn_reflns_Laue_measured_fraction_full 0.988
_diffrn_reflns_Laue_measured_fraction_max 0.960
_diffrn_reflns_limit_h_max 9
_diffrn_reflns_limit_h_min -7
_diffrn_reflns_limit_k_max 10
_diffrn_reflns_limit_k_min -10
_diffrn_reflns_limit_l_max 20
_diffrn_reflns_limit_l_min -20
_diffrn_reflns_number 10185
_diffrn_reflns_point_group_measured_fraction_full 0.988
_diffrn_reflns_point_group_measured_fraction_max 0.960
_diffrn_reflns_theta_full 67.684
_diffrn_reflns_theta_max 71.000
_diffrn_reflns_theta_min 2.695
_diffrn_source 'fine-focus sealed X-ray tube'
_diffrn_source_type 'Enhance (Cu) X-ray Source'
_exptl_absorpt_coefficient_mu 0.970
_exptl_absorpt_correction_T_max 1.00000
_exptl_absorpt_correction_T_min 0.79384
_exptl_absorpt_correction_type multi-scan
_exptl_absorpt_process_details
;
CrysAlisPro 1.171.39.28b (Rigaku Oxford Diffraction, 2015)
Empirical absorption correction using spherical harmonics,
 implemented in SCALE3 ABSPACK scaling algorithm.
;
_exptl_crystal_colour red
_exptl_crystal_density_diffrn 1.491
_exptl_crystal_description block
_exptl_crystal_F_000 492
_refine_diff_density_max 0.225
_refine_diff_density_min -0.378
_refine_diff_density_rms 0.092
_refine_ls_extinction_method none
_refine_ls_goodness_of_fit_ref 1.068
_refine_ls_hydrogen_treatment constr
_refine_ls_matrix_type full
_refine_ls_number_parameters 327
_refine_ls_number_reflns 3995
_refine_ls_number_restraints 0
_refine_ls_restrained_S_all 1.068
_refine_ls_R_factor_all 0.0386
_refine_ls_R_factor_gt 0.0371
_refine_ls_shift/su_max 0.000
_refine_ls_shift/su_mean 0.000
_refine_ls_structure_factor_coef Fsqd
_refine_ls_weighting_details 'w=1/[\s^2^(Fo^2^)+(0.0557P)^2^+0.3562P] where P=(Fo^2^+2Fc^2^)/3'
_refine_ls_weighting_scheme calc
_refine_ls_wR_factor_gt 0.0991
_refine_ls_wR_factor_ref 0.1007
_reflns_Friedel_coverage 0.000
_reflns_number_gt 3781
_reflns_number_total 3995
_reflns_threshold_expression 'I > 2\s(I)'
_cod_data_source_file d4ra00002a2.cif
_cod_data_source_block 20211030c
_cod_database_code 7248092
_shelx_shelxl_version_number 2018/3
_chemical_oxdiff_formula 'C H N F'
_chemical_oxdiff_usercomment 'C H N F'
_shelx_space_group_comment
;
The symmetry employed for this shelxl refinement is uniquely defined
by the following loop, which should always be used as a source of
symmetry information in preference to the above space-group names.
They are only intended as comments.
;
_reflns_odcompleteness_completeness 99.54
_reflns_odcompleteness_iscentric 1
_reflns_odcompleteness_theta 64.99
_olex2_refinement_description
;
1. Fixed Uiso
 At 1.2 times of:
  All C(H) groups
 At 1.5 times of:
  All C(H,H,H) groups
2.a Aromatic/amide H refined with riding coordinates:
 C00K(H00K), C00P(H00P), C00R(H00R), C00T(H00T), C00V(H00V), C00W(H00W),
 C00Z(H00Z), C010(H010)
2.b Idealised Me refined as rotating group:
 C00N(H00D,H00E,H00F), C00Y(H00A,H00B,H00C)
;
_olex2_submission_special_instructions 'No special instructions were received'
_oxdiff_exptl_absorpt_empirical_details
;
Empirical correction (ABSPACK) includes:
- Absorption correction using spherical harmonics
- Frame scaling
;
_oxdiff_exptl_absorpt_empirical_full_max 1.327
_oxdiff_exptl_absorpt_empirical_full_min 0.644

loop_
_space_group_symop_operation_xyz
'x, y, z'
'-x, -y, -z'

loop_
_atom_site_label
_atom_site_type_symbol
_atom_site_fract_x
_atom_site_fract_y
_atom_site_fract_z
_atom_site_U_iso_or_equiv
_atom_site_adp_type
_atom_site_occupancy
_atom_site_site_symmetry_order
_atom_site_calc_flag
_atom_site_refinement_flags_posn
_atom_site_refinement_flags_adp
_atom_site_refinement_flags_occupancy
_atom_site_disorder_assembly
_atom_site_disorder_group
F001 F 0.46654(9) -0.19315(8) 0.38641(4) 0.02026(17) Uani 1 1 d . . . . .
F002 F 0.61729(9) -0.31635(8) 0.51257(4) 0.02087(17) Uani 1 1 d . . . . .
F003 F 0.41387(10) 0.19376(8) 0.02313(5) 0.02669(19) Uani 1 1 d . . . . .
F004 F 0.52546(11) 0.30976(9) 0.14164(5) 0.0303(2) Uani 1 1 d . . . . .
N005 N 0.21052(15) 0.42639(14) 0.33620(7) 0.0280(3) Uani 1 1 d . . . . .
N006 N 0.70703(15) 0.91057(14) 0.12639(7) 0.0297(3) Uani 1 1 d . . . . .
N007 N 0.30866(15) -0.01606(14) 0.24193(7) 0.0288(3) Uani 1 1 d . . . . .
C008 C 0.48375(15) -0.09793(14) 0.44176(7) 0.0161(2) Uani 1 1 d . . . . .
C009 C 0.56140(15) -0.16052(13) 0.50604(7) 0.0164(2) Uani 1 1 d . . . . .
C00A C 0.33838(15) 0.13286(14) 0.36387(7) 0.0177(2) Uani 1 1 d . . . . .
N00B N 0.64972(17) 0.47561(15) 0.27004(8) 0.0351(3) Uani 1 1 d . . . . .
C00C C -0.00378(14) 0.37391(14) 0.06588(7) 0.0176(2) Uani 1 1 d . . . . .
C00D C 0.41624(14) 0.06825(14) 0.43022(7) 0.0161(2) Uani 1 1 d . . . . .
C00E C 0.91530(14) 0.05866(14) 0.43215(7) 0.0167(2) Uani 1 1 d . . . . .
C00F C 0.92812(14) 0.16437(14) 0.48946(7) 0.0173(2) Uani 1 1 d . . . . .
C00G C 0.26917(16) 0.29725(15) 0.35140(7) 0.0203(3) Uani 1 1 d . . . . .
C00H C 1.01430(15) 0.10708(14) 0.55668(7) 0.0166(2) Uani 1 1 d . . . . .
C00I C 0.05168(14) 0.52286(14) 0.07412(7) 0.0173(2) Uani 1 1 d . . . . .
C00J C 0.56184(15) 0.56450(15) 0.06572(8) 0.0206(3) Uani 1 1 d . . . . .
C00K C 0.96297(16) -0.21039(15) 0.38494(8) 0.0207(3) Uani 1 1 d . . . . .
H00K H 1.007447 -0.317330 0.391258 0.025 Uiso 1 1 calc R U . . .
C00L C 0.32303(15) 0.04446(15) 0.29789(7) 0.0205(3) Uani 1 1 d . . . . .
C00M C 0.61901(15) 0.62532(15) 0.12792(8) 0.0220(3) Uani 1 1 d . . . . .
C00N C 0.85047(16) 0.33684(14) 0.47936(8) 0.0223(3) Uani 1 1 d . . . . .
H00D H 0.940113 0.403306 0.453707 0.033 Uiso 1 1 calc R U . . .
H00E H 0.802021 0.370393 0.531917 0.033 Uiso 1 1 calc R U . . .
H00F H 0.760019 0.346239 0.446047 0.033 Uiso 1 1 calc R U . . .
C00O C 0.51251(16) 0.40342(15) 0.07206(8) 0.0220(3) Uani 1 1 d . . . . .
C00P C 0.10604(15) 0.55108(16) 0.14840(8) 0.0223(3) Uani 1 1 d . . . . .
H00P H 0.101672 0.470532 0.191699 0.027 Uiso 1 1 calc R U . . .
C00Q C 0.45541(15) 0.34437(14) 0.01184(8) 0.0213(3) Uani 1 1 d . . . . .
C00R C 0.83188(15) 0.11013(15) 0.36204(7) 0.0203(3) Uani 1 1 d . . . . .
H00R H 0.789387 0.217095 0.352733 0.024 Uiso 1 1 calc R U . . .
C00S C -0.05669(14) 0.34991(14) -0.00792(7) 0.0172(2) Uani 1 1 d . . . . .
C00T C 0.81309(16) 0.00676(16) 0.30864(8) 0.0227(3) Uani 1 1 d . . . . .
H00T H 0.757070 0.043578 0.263993 0.027 Uiso 1 1 calc R U . . .
C00U C 0.63388(17) 0.53730(16) 0.20621(9) 0.0257(3) Uani 1 1 d . . . . .
C00V C 0.11862(16) 0.79662(15) 0.02072(8) 0.0226(3) Uani 1 1 d . . . . .
H00V H 0.123099 0.880430 -0.020945 0.027 Uiso 1 1 calc R U . . .
C00W C 0.87814(16) -0.15634(16) 0.32056(8) 0.0233(3) Uani 1 1 d . . . . .
H00W H 0.862908 -0.226640 0.284346 0.028 Uiso 1 1 calc R U . . .
C00X C 0.66686(16) 0.78568(16) 0.12351(8) 0.0237(3) Uani 1 1 d . . . . .
C00Y C -0.00600(18) 0.24297(15) 0.13608(8) 0.0259(3) Uani 1 1 d . . . . .
H00A H 0.111554 0.208617 0.145246 0.039 Uiso 1 1 calc R U . . .
H00B H -0.058534 0.154099 0.123234 0.039 Uiso 1 1 calc R U . . .
H00C H -0.072412 0.282955 0.184362 0.039 Uiso 1 1 calc R U . . .
C00Z C 0.16372(16) 0.69211(17) 0.15728(8) 0.0259(3) Uani 1 1 d . . . . .
H00Z H 0.198400 0.707019 0.206162 0.031 Uiso 1 1 calc R U . . .
C010 C 0.17117(16) 0.81633(16) 0.09241(9) 0.0263(3) Uani 1 1 d . . . . .
H010 H 0.212184 0.912259 0.098593 0.032 Uiso 1 1 calc R U . . .

loop_
_atom_site_aniso_label
_atom_site_aniso_U_11
_atom_site_aniso_U_22
_atom_site_aniso_U_33
_atom_site_aniso_U_23
_atom_site_aniso_U_13
_atom_site_aniso_U_12
F001 0.0254(4) 0.0176(3) 0.0202(4) -0.0068(3) -0.0070(3) -0.0017(3)
F002 0.0269(4) 0.0121(3) 0.0238(4) -0.0023(3) -0.0071(3) 0.0021(3)
F003 0.0309(4) 0.0167(4) 0.0336(4) -0.0003(3) -0.0063(3) -0.0079(3)
F004 0.0395(5) 0.0225(4) 0.0303(4) 0.0038(3) -0.0111(3) -0.0079(3)
N005 0.0345(6) 0.0242(6) 0.0239(6) 0.0005(4) -0.0075(5) 0.0039(5)
N006 0.0327(6) 0.0274(6) 0.0309(6) -0.0068(5) -0.0035(5) -0.0089(5)
N007 0.0342(6) 0.0312(6) 0.0236(6) -0.0036(5) -0.0107(5) -0.0040(5)
C008 0.0157(5) 0.0160(6) 0.0173(6) -0.0051(4) -0.0011(4) -0.0033(4)
C009 0.0162(5) 0.0126(5) 0.0197(6) -0.0017(4) -0.0014(4) -0.0011(4)
C00A 0.0151(5) 0.0187(6) 0.0192(6) -0.0012(5) -0.0021(4) -0.0025(4)
N00B 0.0392(7) 0.0322(7) 0.0349(7) -0.0013(5) -0.0110(5) -0.0026(5)
C00C 0.0150(5) 0.0169(6) 0.0185(6) 0.0002(4) 0.0004(4) 0.0022(4)
C00D 0.0129(5) 0.0174(6) 0.0176(6) -0.0011(5) -0.0008(4) -0.0026(4)
C00E 0.0139(5) 0.0157(6) 0.0195(6) -0.0004(5) 0.0007(4) -0.0038(4)
C00F 0.0150(5) 0.0136(5) 0.0223(6) -0.0006(4) 0.0003(4) -0.0035(4)
C00G 0.0204(6) 0.0242(7) 0.0163(6) -0.0005(5) -0.0042(4) -0.0016(5)
C00H 0.0145(5) 0.0158(6) 0.0190(6) -0.0024(4) 0.0013(4) -0.0039(4)
C00I 0.0127(5) 0.0199(6) 0.0180(6) -0.0025(5) -0.0007(4) 0.0020(4)
C00J 0.0123(5) 0.0200(6) 0.0285(7) -0.0030(5) -0.0008(5) -0.0001(4)
C00K 0.0197(6) 0.0178(6) 0.0245(6) -0.0060(5) 0.0013(5) -0.0038(5)
C00L 0.0185(6) 0.0224(6) 0.0204(6) 0.0009(5) -0.0053(5) -0.0019(5)
C00M 0.0145(6) 0.0212(6) 0.0295(7) -0.0031(5) -0.0017(5) -0.0010(5)
C00N 0.0231(6) 0.0138(6) 0.0301(7) -0.0028(5) -0.0052(5) -0.0008(5)
C00O 0.0178(6) 0.0183(6) 0.0282(7) 0.0007(5) -0.0025(5) -0.0003(5)
C00P 0.0190(6) 0.0275(7) 0.0199(6) -0.0050(5) -0.0031(5) 0.0021(5)
C00Q 0.0161(6) 0.0158(6) 0.0311(7) -0.0020(5) -0.0009(5) -0.0025(4)
C00R 0.0180(6) 0.0208(6) 0.0207(6) 0.0026(5) -0.0008(5) -0.0043(5)
C00S 0.0132(5) 0.0156(5) 0.0212(6) -0.0027(5) 0.0006(4) 0.0008(4)
C00T 0.0200(6) 0.0309(7) 0.0172(6) 0.0012(5) -0.0017(5) -0.0077(5)
C00U 0.0219(6) 0.0230(6) 0.0335(8) -0.0055(6) -0.0058(5) -0.0027(5)
C00V 0.0190(6) 0.0175(6) 0.0299(7) -0.0048(5) 0.0013(5) -0.0006(5)
C00W 0.0222(6) 0.0289(7) 0.0201(6) -0.0087(5) 0.0012(5) -0.0083(5)
C00X 0.0188(6) 0.0274(7) 0.0247(6) -0.0045(5) -0.0020(5) -0.0022(5)
C00Y 0.0338(7) 0.0206(6) 0.0212(6) 0.0021(5) -0.0027(5) -0.0006(5)
C00Z 0.0197(6) 0.0339(7) 0.0258(7) -0.0139(6) -0.0041(5) 0.0019(5)
C010 0.0191(6) 0.0243(6) 0.0375(7) -0.0159(6) -0.0005(5) -0.0025(5)

loop_
_atom_type_symbol
_atom_type_description
_atom_type_scat_dispersion_real
_atom_type_scat_dispersion_imag
_atom_type_scat_source
C C 0.0181 0.0091 'International Tables Vol C Tables 4.2.6.8 and 6.1.1.4'
H H 0.0000 0.0000 'International Tables Vol C Tables 4.2.6.8 and 6.1.1.4'
F F 0.0727 0.0534 'International Tables Vol C Tables 4.2.6.8 and 6.1.1.4'
N N 0.0311 0.0180 'International Tables Vol C Tables 4.2.6.8 and 6.1.1.4'

loop_
_geom_angle_atom_site_label_1
_geom_angle_atom_site_label_2
_geom_angle_atom_site_label_3
_geom_angle
_geom_angle_site_symmetry_1
_geom_angle_site_symmetry_3
_geom_angle_publ_flag
F001 C008 C009 118.84(11) . . ?
F001 C008 C00D 118.31(10) . . ?
C009 C008 C00D 122.85(11) . . ?
F002 C009 C008 118.81(11) . . ?
F002 C009 C00D 118.09(10) . 2_656 ?
C008 C009 C00D 123.08(11) . 2_656 ?
C00D C00A C00G 123.88(11) . . ?
C00D C00A C00L 123.68(11) . . ?
C00G C00A C00L 112.40(10) . . ?
C00I C00C C00S 119.27(11) . . ?
C00I C00C C00Y 119.62(11) . . ?
C00S C00C C00Y 121.11(11) . . ?
C009 C00D C008 114.07(11) 2_656 . ?
C00A C00D C008 122.87(11) . . ?
C00A C00D C009 123.05(11) . 2_656 ?
C00F C00E C00H 120.42(11) . 2_756 ?
C00F C00E C00R 121.79(11) . . ?
C00R C00E C00H 117.79(11) . 2_756 ?
C00E C00F C00N 120.70(11) . . ?
C00H C00F C00E 119.12(11) . . ?
C00H C00F C00N 120.18(11) . . ?
N005 C00G C00A 175.01(13) . . ?
C00F C00H C00E 120.43(11) . 2_756 ?
C00F C00H C00K 121.54(11) . 2_756 ?
C00K C00H C00E 118.02(11) 2_756 2_756 ?
C00C C00I C00P 120.62(11) . . ?
C00C C00I C00S 120.98(11) . 2_565 ?
C00P C00I C00S 118.39(11) . 2_565 ?
C00M C00J C00O 123.12(12) . . ?
C00M C00J C00Q 123.14(12) . 2_665 ?
C00Q C00J C00O 113.73(12) 2_665 . ?
C00H C00K H00K 119.1 2_756 . ?
C00W C00K C00H 121.83(12) . 2_756 ?
C00W C00K H00K 119.1 . . ?
N007 C00L C00A 175.17(13) . . ?
C00J C00M C00U 123.93(12) . . ?
C00J C00M C00X 124.20(12) . . ?
C00U C00M C00X 111.85(11) . . ?
C00F C00N H00D 109.5 . . ?
C00F C00N H00E 109.5 . . ?
C00F C00N H00F 109.5 . . ?
H00D C00N H00E 109.5 . . ?
H00D C00N H00F 109.5 . . ?
H00E C00N H00F 109.5 . . ?
F004 C00O C00J 117.91(11) . . ?
F004 C00O C00Q 118.85(11) . . ?
C00Q C00O C00J 123.24(12) . . ?
C00I C00P H00P 119.1 . . ?
C00Z C00P C00I 121.80(12) . . ?
C00Z C00P H00P 119.1 . . ?
F003 C00Q C00J 118.00(11) . 2_665 ?
F003 C00Q C00O 118.96(12) . . ?
C00O C00Q C00J 123.03(12) . 2_665 ?
C00E C00R H00R 119.1 . . ?
C00T C00R C00E 121.78(12) . . ?
C00T C00R H00R 119.1 . . ?
C00C C00S C00I 119.74(11) . 2_565 ?
C00C C00S C00V 122.85(11) . 2_565 ?
C00V C00S C00I 117.41(11) 2_565 2_565 ?
C00R C00T H00T 119.8 . . ?
C00R C00T C00W 120.49(12) . . ?
C00W C00T H00T 119.8 . . ?
N00B C00U C00M 175.57(14) . . ?
C00S C00V H00V 119.1 2_565 . ?
C010 C00V C00S 121.78(12) . 2_565 ?
C010 C00V H00V 119.1 . . ?
C00K C00W C00T 120.05(12) . . ?
C00K C00W H00W 120.0 . . ?
C00T C00W H00W 120.0 . . ?
N006 C00X C00M 174.49(14) . . ?
C00C C00Y H00A 109.5 . . ?
C00C C00Y H00B 109.5 . . ?
C00C C00Y H00C 109.5 . . ?
H00A C00Y H00B 109.5 . . ?
H00A C00Y H00C 109.5 . . ?
H00B C00Y H00C 109.5 . . ?
C00P C00Z H00Z 119.9 . . ?
C00P C00Z C010 120.11(12) . . ?
C010 C00Z H00Z 119.9 . . ?
C00V C010 C00Z 120.49(12) . . ?
C00V C010 H010 119.8 . . ?
C00Z C010 H010 119.8 . . ?

loop_
_geom_bond_atom_site_label_1
_geom_bond_atom_site_label_2
_geom_bond_distance
_geom_bond_site_symmetry_2
_geom_bond_publ_flag
F001 C008 1.3327(13) . ?
F002 C009 1.3362(13) . ?
F003 C00Q 1.3349(14) . ?
F004 C00O 1.3357(15) . ?
N005 C00G 1.1490(17) . ?
N006 C00X 1.1458(18) . ?
N007 C00L 1.1483(17) . ?
C008 C009 1.3432(17) . ?
C008 C00D 1.4436(16) . ?
C009 C00D 1.4413(16) 2_656 ?
C00A C00D 1.3768(17) . ?
C00A C00G 1.4348(17) . ?
C00A C00L 1.4358(17) . ?
N00B C00U 1.1481(19) . ?
C00C C00I 1.4093(17) . ?
C00C C00S 1.4096(17) . ?
C00C C00Y 1.5105(16) . ?
C00E C00F 1.4124(17) . ?
C00E C00H 1.4461(16) 2_756 ?
C00E C00R 1.4317(17) . ?
C00F C00H 1.4112(17) . ?
C00F C00N 1.5133(16) . ?
C00H C00K 1.4335(17) 2_756 ?
C00I C00P 1.4331(17) . ?
C00I C00S 1.4444(16) 2_565 ?
C00J C00M 1.3740(18) . ?
C00J C00O 1.4461(17) . ?
C00J C00Q 1.4427(18) 2_665 ?
C00K H00K 0.9300 . ?
C00K C00W 1.3606(19) . ?
C00M C00U 1.4392(19) . ?
C00M C00X 1.4392(18) . ?
C00N H00D 0.9600 . ?
C00N H00E 0.9600 . ?
C00N H00F 0.9600 . ?
C00O C00Q 1.3379(19) . ?
C00P H00P 0.9300 . ?
C00P C00Z 1.3570(19) . ?
C00R H00R 0.9300 . ?
C00R C00T 1.3609(18) . ?
C00S C00V 1.4346(17) 2_565 ?
C00T H00T 0.9300 . ?
C00T C00W 1.4151(19) . ?
C00V H00V 0.9300 . ?
C00V C010 1.3652(19) . ?
C00W H00W 0.9300 . ?
C00Y H00A 0.9600 . ?
C00Y H00B 0.9600 . ?
C00Y H00C 0.9600 . ?
C00Z H00Z 0.9300 . ?
C00Z C010 1.413(2) . ?
C010 H010 0.9300 . ?

loop_
_geom_torsion_atom_site_label_1
_geom_torsion_atom_site_label_2
_geom_torsion_atom_site_label_3
_geom_torsion_atom_site_label_4
_geom_torsion
_geom_torsion_site_symmetry_1
_geom_torsion_site_symmetry_2
_geom_torsion_site_symmetry_3
_geom_torsion_site_symmetry_4
_geom_torsion_publ_flag
F001 C008 C009 F002 -0.57(16) . . . . ?
F001 C008 C009 C00D -178.99(9) . . . 2_656 ?
F001 C008 C00D C009 179.02(9) . . . 2_656 ?
F001 C008 C00D C00A -1.35(17) . . . . ?
F004 C00O C00Q F003 -0.23(18) . . . . ?
F004 C00O C00Q C00J -179.51(10) . . . 2_665 ?
C009 C008 C00D C009 -0.37(18) . . . 2_656 ?
C009 C008 C00D C00A 179.26(11) . . . . ?
C00C C00I C00P C00Z 178.50(11) . . . . ?
C00D C008 C009 F002 178.82(9) . . . . ?
C00D C008 C009 C00D 0.4(2) . . . 2_656 ?
C00E C00F C00H C00E -1.53(18) . . . 2_756 ?
C00E C00F C00H C00K 177.61(10) . . . 2_756 ?
C00E C00R C00T C00W -0.75(18) . . . . ?
C00F C00E C00R C00T -177.22(11) . . . . ?
C00G C00A C00D C008 179.51(10) . . . . ?
C00G C00A C00D C009 -0.90(18) . . . 2_656 ?
C00H C00E C00F C00H 1.53(18) 2_756 . . . ?
C00H C00E C00F C00N -178.35(10) 2_756 . . . ?
C00H C00E C00R C00T 2.23(17) 2_756 . . . ?
C00H C00K C00W C00T 1.52(18) 2_756 . . . ?
C00I C00C C00S C00I 0.64(17) . . . 2_565 ?
C00I C00C C00S C00V -178.56(10) . . . 2_565 ?
C00I C00P C00Z C010 0.13(18) . . . . ?
C00J C00O C00Q F003 179.59(10) . . . . ?
C00J C00O C00Q C00J 0.3(2) . . . 2_665 ?
C00L C00A C00D C008 -2.83(18) . . . . ?
C00L C00A C00D C009 176.76(11) . . . 2_656 ?
C00M C00J C00O F004 -0.75(18) . . . . ?
C00M C00J C00O C00Q 179.42(11) . . . . ?
C00N C00F C00H C00E 178.35(10) . . . 2_756 ?
C00N C00F C00H C00K -2.51(17) . . . 2_756 ?
C00O C00J C00M C00U -0.91(19) . . . . ?
C00O C00J C00M C00X -179.22(11) . . . . ?
C00P C00Z C010 C00V 0.80(19) . . . . ?
C00Q C00J C00M C00U 178.76(11) 2_665 . . . ?
C00Q C00J C00M C00X 0.45(19) 2_665 . . . ?
C00Q C00J C00O F004 179.54(10) 2_665 . . . ?
C00Q C00J C00O C00Q -0.28(19) 2_665 . . . ?
C00R C00E C00F C00H -179.03(10) . . . . ?
C00R C00E C00F C00N 1.09(17) . . . . ?
C00R C00T C00W C00K -1.17(18) . . . . ?
C00S C00C C00I C00P 179.92(10) . . . . ?
C00S C00C C00I C00S -0.64(18) . . . 2_565 ?
C00S C00I C00P C00Z -0.96(17) 2_565 . . . ?
C00S C00V C010 C00Z -0.87(18) 2_565 . . . ?
C00Y C00C C00I C00P 0.05(16) . . . . ?
C00Y C00C C00I C00S 179.49(10) . . . 2_565 ?
C00Y C00C C00S C00I -179.50(10) . . . 2_565 ?
C00Y C00C C00S C00V 1.31(17) . . . 2_565 ?
